data_7057387
loop_
_publ_author_name
'Qi, Jinxu'
'Qian, Kun'
'Tian, Liang'
'Cheng, Zhen'
'Wang, Yihong'

_publ_section_title
;
 Gallium(iii)--2-benzoylpyridine-thiosemicarbazone complexes promote
 apoptosis through Ca2+ signaling and ROS-mediated mitochondrial pathways
;
_journal_issue 12
_journal_name_full 'New Journal of Chemistry'
_journal_page_first 10226
_journal_paper_doi 10.1039/C8NJ00697K
_journal_volume 42
_journal_year 2018
_chemical_formula_moiety 'C30 H30 Ga N8 S2, 2(C H4 O), N O3'
_chemical_formula_sum 'C32 H38 Ga N9 O5 S2'
_chemical_formula_weight 762.55
_space_group_crystal_system monoclinic
_space_group_IT_number 14
_space_group_name_Hall '-P 2yn'
_space_group_name_H-M_alt 'P 1 21/n 1'
_symmetry_space_group_name_Hall '-P 2yn'
_symmetry_space_group_name_H-M 'P 1 21/n 1'
_atom_sites_solution_hydrogens geom
_atom_sites_solution_primary direct
_audit_creation_date 2016-06-02
_audit_creation_method
;
Olex2 1.2
(compiled 2016.02.19 svn.r3266 for OlexSys, GUI svn.r5155)
;
_audit_update_record
;
2016-06-30 deposited with the CCDC.
2018-04-30 downloaded from the CCDC.
;
_cell_angle_alpha 90
_cell_angle_beta 94.344(3)
_cell_angle_gamma 90
_cell_formula_units_Z 4
_cell_length_a 18.466(3)
_cell_length_b 8.9272(14)
_cell_length_c 21.798(4)
_cell_measurement_reflns_used 9704
_cell_measurement_temperature 296.15
_cell_measurement_theta_max 25.607
_cell_measurement_theta_min 2.466
_cell_volume 3583.1(10)
_computing_cell_refinement 'SAINT v8.27A (Bruker, 2012)'
_computing_data_reduction 'SAINT v8.27A (Bruker, 2012)'
_computing_molecular_graphics 'Olex2 (Dolomanov et al., 2009)'
_computing_publication_material 'Olex2 (Dolomanov et al., 2009)'
_computing_structure_refinement 'XL (Sheldrick, 2008)'
_computing_structure_solution 'XS (Sheldrick, 2008)'
_diffrn_ambient_temperature 296.15
_diffrn_measured_fraction_theta_full 0.999
_diffrn_measured_fraction_theta_max 0.997
_diffrn_measurement_device_type 'Bruker APEX-II CCD'
_diffrn_measurement_method '\f and \w scans'
_diffrn_radiation_monochromator graphite
_diffrn_radiation_type MoK\a
_diffrn_radiation_wavelength 0.71073
_diffrn_reflns_av_R_equivalents 0.0349
_diffrn_reflns_av_unetI/netI 0.0305
_diffrn_reflns_Laue_measured_fraction_full 0.999
_diffrn_reflns_Laue_measured_fraction_max 0.997
_diffrn_reflns_limit_h_max 22
_diffrn_reflns_limit_h_min -23
_diffrn_reflns_limit_k_max 11
_diffrn_reflns_limit_k_min -11
_diffrn_reflns_limit_l_max 27
_diffrn_reflns_limit_l_min -27
_diffrn_reflns_number 32356
_diffrn_reflns_point_group_measured_fraction_full 0.999
_diffrn_reflns_point_group_measured_fraction_max 0.997
_diffrn_reflns_theta_full 25.242
_diffrn_reflns_theta_max 26.380
_diffrn_reflns_theta_min 1.394
_diffrn_standards_number 0
_exptl_absorpt_coefficient_mu 0.937
_exptl_absorpt_correction_type none
_exptl_crystal_colour 'metallic orangish yellow'
_exptl_crystal_colour_lustre metallic
_exptl_crystal_colour_modifier orangish
_exptl_crystal_colour_primary yellow
_exptl_crystal_density_diffrn 1.414
_exptl_crystal_description block
_exptl_crystal_F_000 1584
_exptl_crystal_size_max 0.21
_exptl_crystal_size_mid 0.19
_exptl_crystal_size_min 0.18
_refine_diff_density_max 0.474
_refine_diff_density_min -0.454
_refine_diff_density_rms 0.059
_refine_ls_extinction_method none
_refine_ls_goodness_of_fit_ref 1.030
_refine_ls_hydrogen_treatment constr
_refine_ls_matrix_type full
_refine_ls_number_parameters 450
_refine_ls_number_reflns 7310
_refine_ls_number_restraints 0
_refine_ls_restrained_S_all 1.030
_refine_ls_R_factor_all 0.0499
_refine_ls_R_factor_gt 0.0388
_refine_ls_shift/su_max 0.002
_refine_ls_shift/su_mean 0.000
_refine_ls_structure_factor_coef Fsqd
_refine_ls_weighting_details 'w=1/[\s^2^(Fo^2^)+(0.1000P)^2^] where P=(Fo^2^+2Fc^2^)/3'
_refine_ls_weighting_scheme calc
_refine_ls_wR_factor_gt 0.1273
_refine_ls_wR_factor_ref 0.1362
_reflns_Friedel_coverage 0.000
_reflns_number_gt 6054
_reflns_number_total 7310
_reflns_threshold_expression 'I > 2\s(I)'
_cod_data_source_file c8nj00697k2.cif
_cod_data_source_block C3
_cod_depositor_comments 'Adding full bibliography for 7057387--7057389.cif.'
_cod_original_cell_volume 3583.0(10)
_cod_database_code 7057387
_shelxl_version_number 2014-3
_shelx_space_group_comment
;
The symmetry employed for this shelxl refinement is uniquely defined
by the following loop, which should always be used as a source of
symmetry information in preference to the above space-group names.
They are only intended as comments.
;
_olex2_refinement_description
;
1. Fixed Uiso
 At 1.2 times of:
  All C(H) groups
 At 1.5 times of:
  All C(H,H,H) groups, All O(H) groups
2.a Aromatic/amide H refined with riding coordinates:
 C4(H4), C2(H2), C3(H3), C17(H17), C19(H19), C11(H11), C26(H26), C30(H30),
 C27(H27), C1(H1), C18(H18), C16(H16), C29(H29), C13(H13), C15(H15), C14(H14),
 C28(H28), C12(H12)
2.b Idealised Me refined as rotating group:
 C9(H9A,H9B,H9C), C8(H8A,H8B,H8C), C31(H31A,H31B,H31C), C23(H23A,H23B,H23C),
 C24(H24A,H24B,H24C), C32(H32A,H32B,H32C)
2.c Idealised tetrahedral OH refined as rotating group:
 O4(H4A), O5(H5)
;
_olex2_submission_special_instructions 'No special instructions were received'

loop_
_space_group_symop_operation_xyz
'x, y, z'
'-x+1/2, y+1/2, -z+1/2'
'-x, -y, -z'
'x-1/2, -y-1/2, z-1/2'

loop_
_atom_site_label
_atom_site_type_symbol
_atom_site_fract_x
_atom_site_fract_y
_atom_site_fract_z
_atom_site_U_iso_or_equiv
_atom_site_adp_type
_atom_site_occupancy
_atom_site_site_symmetry_order
_atom_site_calc_flag
_atom_site_refinement_flags_posn
Ga1 Ga 0.01951(2) 0.47173(3) 0.21299(2) 0.03026(11) Uani 1 1 d .
S1 S 0.04579(3) 0.71974(7) 0.24596(3) 0.04271(18) Uani 1 1 d .
S2 S 0.05876(4) 0.34153(9) 0.30405(3) 0.04547(18) Uani 1 1 d .
N2 N 0.11578(10) 0.4951(2) 0.17282(9) 0.0290(4) Uani 1 1 d .
N6 N -0.08039(10) 0.4367(2) 0.24392(9) 0.0309(4) Uani 1 1 d .
N1 N 0.02506(10) 0.2733(2) 0.16183(9) 0.0320(4) Uani 1 1 d .
N7 N -0.09009(11) 0.3552(2) 0.29496(9) 0.0369(5) Uani 1 1 d .
C21 C -0.13725(13) 0.4858(3) 0.21047(11) 0.0318(5) Uani 1 1 d .
N3 N 0.15863(10) 0.6175(2) 0.18183(9) 0.0343(4) Uani 1 1 d .
C6 C 0.13785(12) 0.3836(3) 0.14038(10) 0.0298(5) Uani 1 1 d .
C20 C -0.11994(13) 0.5622(3) 0.15315(11) 0.0321(5) Uani 1 1 d .
C7 C 0.12920(13) 0.7271(3) 0.21423(11) 0.0331(5) Uani 1 1 d .
C25 C -0.21262(13) 0.4649(3) 0.22708(12) 0.0367(6) Uani 1 1 d .
N5 N -0.05016(11) 0.5549(2) 0.13982(9) 0.0317(4) Uani 1 1 d .
C4 C 0.09910(14) 0.1293(3) 0.09891(11) 0.0357(5) Uani 1 1 d .
H4 H 0.1415 0.1191 0.0788 0.043 Uiso 1 1 calc R
C5 C 0.08710(12) 0.2569(2) 0.13313(10) 0.0288(5) Uani 1 1 d .
N4 N 0.16985(12) 0.8506(2) 0.22280(10) 0.0413(5) Uani 1 1 d .
C2 C -0.01505(16) 0.0359(3) 0.12485(14) 0.0482(7) Uani 1 1 d .
H2 H -0.0505 -0.0383 0.1228 0.058 Uiso 1 1 calc R
C3 C 0.04710(17) 0.0175(3) 0.09508(13) 0.0438(6) Uani 1 1 d .
H3 H 0.0542 -0.0691 0.0726 0.053 Uiso 1 1 calc R
N8 N -0.03784(14) 0.2218(3) 0.37443(11) 0.0552(6) Uani 1 1 d .
C10 C 0.20831(13) 0.3815(3) 0.11246(11) 0.0358(5) Uani 1 1 d .
C17 C -0.07749(17) 0.6914(3) 0.04777(13) 0.0500(7) Uani 1 1 d .
H17 H -0.0623 0.7322 0.0117 0.060 Uiso 1 1 calc R
C19 C -0.17062(14) 0.6400(3) 0.11515(13) 0.0457(6) Uani 1 1 d .
H19 H -0.2185 0.6487 0.1252 0.055 Uiso 1 1 calc R
C11 C 0.25921(14) 0.2716(3) 0.12955(13) 0.0493(7) Uani 1 1 d .
H11 H 0.2483 0.1998 0.1584 0.059 Uiso 1 1 calc R
C22 C -0.02881(14) 0.3057(3) 0.32398(11) 0.0388(6) Uani 1 1 d .
C26 C -0.23234(15) 0.5054(3) 0.28531(14) 0.0444(6) Uani 1 1 d .
H26 H -0.1978 0.5451 0.3141 0.053 Uiso 1 1 calc R
C30 C -0.26402(15) 0.4028(3) 0.18543(13) 0.0489(7) Uani 1 1 d .
H30 H -0.2513 0.3745 0.1466 0.059 Uiso 1 1 calc R
C27 C -0.30332(17) 0.4866(4) 0.30040(16) 0.0566(8) Uani 1 1 d .
H27 H -0.3168 0.5169 0.3387 0.068 Uiso 1 1 calc R
C1 C -0.02450(14) 0.1639(3) 0.15750(13) 0.0431(6) Uani 1 1 d .
H1 H -0.0669 0.1754 0.1774 0.052 Uiso 1 1 calc R
C18 C -0.14832(16) 0.7045(3) 0.06207(13) 0.0529(7) Uani 1 1 d .
H18 H -0.1815 0.7569 0.0360 0.063 Uiso 1 1 calc R
C9 C 0.14627(18) 0.9816(3) 0.25611(14) 0.0501(7) Uani 1 1 d .
H9A H 0.1275 1.0558 0.2273 0.075 Uiso 1 1 calc GR
H9B H 0.1868 1.0223 0.2808 0.075 Uiso 1 1 calc GR
H9C H 0.1090 0.9527 0.2822 0.075 Uiso 1 1 calc GR
C16 C -0.02941(14) 0.6161(3) 0.08831(11) 0.0408(6) Uani 1 1 d .
H16 H 0.0189 0.6078 0.0794 0.049 Uiso 1 1 calc R
C8 C 0.23953(16) 0.8619(3) 0.19605(17) 0.0589(8) Uani 1 1 d .
H8A H 0.2695 0.7784 0.2093 0.088 Uiso 1 1 calc GR
H8B H 0.2631 0.9535 0.2092 0.088 Uiso 1 1 calc GR
H8C H 0.2319 0.8612 0.1520 0.088 Uiso 1 1 calc GR
C29 C -0.33471(16) 0.3826(4) 0.20142(17) 0.0618(9) Uani 1 1 d .
H29 H -0.3693 0.3412 0.1731 0.074 Uiso 1 1 calc R
C13 C 0.34100(18) 0.3721(5) 0.06199(18) 0.0747(12) Uani 1 1 d .
H13 H 0.3857 0.3692 0.0451 0.090 Uiso 1 1 calc R
C15 C 0.22458(19) 0.4875(4) 0.06967(15) 0.0551(8) Uani 1 1 d .
H15 H 0.1914 0.5625 0.0579 0.066 Uiso 1 1 calc R
C14 C 0.2923(2) 0.4806(5) 0.04399(18) 0.0783(12) Uani 1 1 d .
H14 H 0.3037 0.5505 0.0146 0.094 Uiso 1 1 calc R
C31 C -0.0283(3) 0.6529(8) 0.4122(3) 0.129(2) Uani 1 1 d .
H31A H -0.0614 0.5963 0.3852 0.193 Uiso 1 1 calc GR
H31B H -0.0098 0.5904 0.4456 0.193 Uiso 1 1 calc GR
H31C H 0.0112 0.6878 0.3898 0.193 Uiso 1 1 calc GR
C28 C -0.35374(16) 0.4232(4) 0.25871(16) 0.0589(8) Uani 1 1 d .
H28 H -0.4010 0.4078 0.2694 0.071 Uiso 1 1 calc R
O1 O -0.07874(17) 0.2787(4) 0.01259(16) 0.1018(10) Uani 1 1 d .
O3 O -0.16871(18) 0.2640(4) 0.06838(15) 0.1076(11) Uani 1 1 d .
N9 N -0.13311(16) 0.2174(4) 0.02797(13) 0.0644(7) Uani 1 1 d .
C12 C 0.32503(17) 0.2672(5) 0.10468(17) 0.0684(10) Uani 1 1 d .
H12 H 0.3587 0.1934 0.1167 0.082 Uiso 1 1 calc R
C23 C 0.0217(2) 0.1470(5) 0.40846(17) 0.0812(12) Uani 1 1 d .
H23A H 0.0535 0.1043 0.3803 0.122 Uiso 1 1 calc GR
H23B H 0.0031 0.0689 0.4332 0.122 Uiso 1 1 calc GR
H23C H 0.0482 0.2179 0.4346 0.122 Uiso 1 1 calc GR
O4 O -0.0641(2) 0.7738(4) 0.43507(18) 0.1229(12) Uani 1 1 d .
H4A H -0.1054 0.7489 0.4420 0.184 Uiso 1 1 calc GR
C24 C -0.1098(2) 0.1995(5) 0.39538(17) 0.0771(11) Uani 1 1 d .
H24A H -0.1227 0.2843 0.4194 0.116 Uiso 1 1 calc GR
H24B H -0.1100 0.1107 0.4202 0.116 Uiso 1 1 calc GR
H24C H -0.1443 0.1888 0.3605 0.116 Uiso 1 1 calc GR
O5 O 0.19019(19) 0.3584(6) 0.5402(2) 0.1395(15) Uani 1 1 d .
H5 H 0.2337 0.3467 0.5495 0.209 Uiso 1 1 calc GR
O2 O -0.1528(2) 0.1011(6) 0.0042(3) 0.182(3) Uani 1 1 d .
C32 C 0.1812(4) 0.4533(8) 0.4912(4) 0.165(3) Uani 1 1 d .
H32A H 0.1736 0.3961 0.4539 0.247 Uiso 1 1 calc GR
H32B H 0.2238 0.5143 0.4893 0.247 Uiso 1 1 calc GR
H32C H 0.1398 0.5163 0.4957 0.247 Uiso 1 1 calc GR

loop_
_atom_site_aniso_label
_atom_site_aniso_U_11
_atom_site_aniso_U_22
_atom_site_aniso_U_33
_atom_site_aniso_U_23
_atom_site_aniso_U_13
_atom_site_aniso_U_12
Ga1 0.02437(16) 0.03262(17) 0.03440(17) -0.00011(10) 0.00629(11) 0.00057(10)
S1 0.0362(4) 0.0376(3) 0.0554(4) -0.0126(3) 0.0110(3) 0.0000(3)
S2 0.0328(3) 0.0605(4) 0.0429(4) 0.0106(3) 0.0016(3) 0.0076(3)
N2 0.0250(10) 0.0264(9) 0.0357(10) 0.0002(8) 0.0038(8) -0.0010(7)
N6 0.0280(10) 0.0329(10) 0.0324(10) 0.0021(8) 0.0060(8) 0.0005(8)
N1 0.0291(10) 0.0307(10) 0.0369(10) -0.0012(8) 0.0062(8) -0.0019(8)
N7 0.0352(11) 0.0418(11) 0.0345(10) 0.0074(9) 0.0086(8) 0.0009(9)
C21 0.0260(12) 0.0329(12) 0.0371(12) -0.0024(10) 0.0053(10) 0.0020(9)
N3 0.0285(10) 0.0300(10) 0.0447(11) -0.0031(9) 0.0046(8) -0.0040(8)
C6 0.0275(11) 0.0303(12) 0.0320(11) 0.0009(9) 0.0051(9) 0.0003(9)
C20 0.0294(12) 0.0300(11) 0.0366(12) -0.0002(9) 0.0007(10) -0.0003(9)
C7 0.0318(12) 0.0310(12) 0.0360(12) 0.0001(10) -0.0016(10) 0.0018(10)
C25 0.0264(12) 0.0353(13) 0.0491(14) 0.0004(11) 0.0076(10) 0.0019(10)
N5 0.0297(10) 0.0312(10) 0.0347(10) 0.0008(8) 0.0044(8) 0.0006(8)
C4 0.0358(13) 0.0361(13) 0.0359(12) -0.0019(10) 0.0084(10) -0.0011(10)
C5 0.0295(11) 0.0284(11) 0.0286(10) 0.0017(9) 0.0034(9) -0.0006(9)
N4 0.0413(12) 0.0287(10) 0.0536(13) -0.0040(9) 0.0017(10) -0.0043(9)
C2 0.0489(17) 0.0357(14) 0.0611(18) -0.0084(12) 0.0120(14) -0.0127(12)
C3 0.0522(17) 0.0336(13) 0.0464(15) -0.0079(11) 0.0087(13) -0.0043(12)
N8 0.0580(15) 0.0664(16) 0.0414(12) 0.0199(12) 0.0061(11) 0.0023(13)
C10 0.0321(12) 0.0381(13) 0.0378(12) -0.0106(10) 0.0069(10) -0.0067(10)
C17 0.0578(18) 0.0518(16) 0.0398(14) 0.0119(12) 0.0001(13) -0.0050(14)
C19 0.0351(14) 0.0466(15) 0.0544(16) 0.0061(13) -0.0039(12) 0.0050(12)
C11 0.0358(14) 0.0566(17) 0.0560(16) -0.0107(14) 0.0071(12) 0.0071(13)
C22 0.0426(14) 0.0406(13) 0.0335(12) 0.0016(10) 0.0048(11) 0.0012(11)
C26 0.0344(14) 0.0485(15) 0.0514(16) -0.0059(12) 0.0112(12) 0.0019(12)
C30 0.0392(15) 0.0546(17) 0.0532(16) -0.0101(14) 0.0055(12) -0.0030(13)
C27 0.0438(17) 0.0633(19) 0.066(2) -0.0018(15) 0.0246(15) 0.0092(14)
C1 0.0361(14) 0.0396(14) 0.0550(16) -0.0038(12) 0.0123(12) -0.0080(11)
C18 0.0512(17) 0.0563(18) 0.0490(16) 0.0143(13) -0.0110(13) 0.0031(14)
C9 0.0599(19) 0.0323(13) 0.0573(17) -0.0062(12) -0.0012(14) 0.0010(13)
C16 0.0406(14) 0.0427(14) 0.0398(13) 0.0039(11) 0.0075(11) -0.0045(11)
C8 0.0464(17) 0.0384(15) 0.093(2) -0.0058(15) 0.0137(16) -0.0098(13)
C29 0.0335(15) 0.066(2) 0.086(2) -0.0128(18) 0.0043(15) -0.0119(14)
C13 0.0397(17) 0.106(3) 0.082(2) -0.046(2) 0.0289(17) -0.019(2)
C15 0.0570(19) 0.0546(17) 0.0563(18) 0.0037(14) 0.0213(15) -0.0099(14)
C14 0.083(3) 0.090(3) 0.068(2) -0.011(2) 0.043(2) -0.037(2)
C31 0.098(4) 0.154(6) 0.138(5) -0.018(4) 0.036(3) -0.002(4)
C28 0.0342(15) 0.0617(19) 0.083(2) 0.0003(17) 0.0207(15) -0.0045(14)
O1 0.084(2) 0.099(2) 0.127(3) 0.0221(19) 0.0431(19) -0.0032(17)
O3 0.097(2) 0.131(3) 0.101(2) -0.047(2) 0.0540(18) -0.0033(19)
N9 0.0607(18) 0.0722(19) 0.0621(17) -0.0036(15) 0.0164(14) 0.0088(15)
C12 0.0368(16) 0.089(3) 0.080(2) -0.034(2) 0.0076(16) 0.0061(17)
C23 0.089(3) 0.091(3) 0.061(2) 0.035(2) -0.0084(19) 0.009(2)
O4 0.156(4) 0.118(3) 0.096(2) -0.008(2) 0.014(3) -0.036(3)
C24 0.074(2) 0.096(3) 0.064(2) 0.027(2) 0.0217(18) -0.014(2)
O5 0.086(2) 0.179(4) 0.159(4) 0.053(3) 0.042(2) 0.031(3)
O2 0.115(3) 0.204(5) 0.234(5) -0.157(5) 0.067(3) -0.046(3)
C32 0.110(5) 0.151(6) 0.235(9) 0.100(6) 0.021(5) 0.011(4)

loop_
_atom_type_symbol
_atom_type_description
_atom_type_scat_dispersion_real
_atom_type_scat_dispersion_imag
_atom_type_scat_source
C C 0.0033 0.0016 'International Tables Vol C Tables 4.2.6.8 and 6.1.1.4'
H H 0.0000 0.0000 'International Tables Vol C Tables 4.2.6.8 and 6.1.1.4'
Ga Ga 0.2307 1.6083 'International Tables Vol C Tables 4.2.6.8 and 6.1.1.4'
N N 0.0061 0.0033 'International Tables Vol C Tables 4.2.6.8 and 6.1.1.4'
O O 0.0106 0.0060 'International Tables Vol C Tables 4.2.6.8 and 6.1.1.4'
S S 0.1246 0.1234 'International Tables Vol C Tables 4.2.6.8 and 6.1.1.4'

loop_
_geom_angle_atom_site_label_1
_geom_angle_atom_site_label_2
_geom_angle_atom_site_label_3
_geom_angle
S2 Ga1 S1 99.33(3)
N2 Ga1 S1 82.53(5)
N2 Ga1 S2 100.83(6)
N2 Ga1 N1 77.31(7)
N2 Ga1 N5 98.06(8)
N6 Ga1 S1 102.31(6)
N6 Ga1 S2 82.79(6)
N6 Ga1 N2 173.51(7)
N6 Ga1 N1 97.38(8)
N6 Ga1 N5 77.77(8)
N1 Ga1 S1 158.95(6)
N1 Ga1 S2 90.40(6)
N1 Ga1 N5 86.95(7)
N5 Ga1 S1 89.98(6)
N5 Ga1 S2 159.86(6)
C7 S1 Ga1 94.71(8)
C22 S2 Ga1 93.93(8)
N3 N2 Ga1 122.39(15)
C6 N2 Ga1 118.06(15)
C6 N2 N3 119.4(2)
N7 N6 Ga1 122.32(15)
C21 N6 Ga1 118.26(16)
C21 N6 N7 119.2(2)
C5 N1 Ga1 114.45(15)
C1 N1 Ga1 126.38(17)
C1 N1 C5 119.1(2)
C22 N7 N6 114.2(2)
N6 C21 C20 114.2(2)
N6 C21 C25 123.6(2)
C25 C21 C20 122.2(2)
C7 N3 N2 114.09(19)
N2 C6 C5 115.0(2)
N2 C6 C10 123.6(2)
C5 C6 C10 121.3(2)
N5 C20 C21 115.6(2)
N5 C20 C19 120.6(2)
C19 C20 C21 123.8(2)
N3 C7 S1 125.97(18)
N4 C7 S1 118.71(19)
N4 C7 N3 115.3(2)
C26 C25 C21 120.4(2)
C30 C25 C21 120.3(2)
C30 C25 C26 119.3(2)
C20 N5 Ga1 113.19(15)
C16 N5 Ga1 125.80(17)
C16 N5 C20 120.3(2)
C3 C4 C5 119.1(2)
N1 C5 C6 114.94(19)
N1 C5 C4 120.8(2)
C4 C5 C6 124.2(2)
C7 N4 C9 122.9(2)
C7 N4 C8 120.3(2)
C8 N4 C9 116.7(2)
C1 C2 C3 119.5(3)
C2 C3 C4 119.2(2)
C22 N8 C23 122.6(3)
C22 N8 C24 120.3(3)
C23 N8 C24 117.1(3)
C11 C10 C6 119.8(2)
C15 C10 C6 120.9(2)
C15 C10 C11 119.3(3)
C18 C17 C16 118.3(3)
C18 C19 C20 118.5(3)
C12 C11 C10 121.1(3)
N7 C22 S2 126.52(19)
N7 C22 N8 114.7(2)
N8 C22 S2 118.7(2)
C27 C26 C25 120.1(3)
C25 C30 C29 120.0(3)
C28 C27 C26 119.9(3)
N1 C1 C2 122.3(2)
C17 C18 C19 120.3(2)
N5 C16 C17 121.9(2)
C28 C29 C30 120.3(3)
C14 C13 C12 120.8(3)
C10 C15 C14 118.9(3)
C13 C14 C15 120.3(4)
C29 C28 C27 120.3(3)
O3 N9 O1 123.5(4)
O2 N9 O1 119.9(4)
O2 N9 O3 116.5(4)
C13 C12 C11 119.6(3)

loop_
_geom_bond_atom_site_label_1
_geom_bond_atom_site_label_2
_geom_bond_distance
Ga1 S1 2.3666(8)
Ga1 S2 2.3660(7)
Ga1 N2 2.051(2)
Ga1 N6 2.036(2)
Ga1 N1 2.0997(19)
Ga1 N5 2.1071(19)
S1 C7 1.737(3)
S2 C22 1.736(3)
N2 N3 1.355(3)
N2 C6 1.304(3)
N6 N7 1.353(3)
N6 C21 1.308(3)
N1 C5 1.354(3)
N1 C1 1.337(3)
N7 C22 1.329(3)
C21 C20 1.480(3)
C21 C25 1.476(3)
N3 C7 1.345(3)
C6 C5 1.470(3)
C6 C10 1.478(3)
C20 N5 1.344(3)
C20 C19 1.388(3)
C7 N4 1.339(3)
C25 C26 1.394(4)
C25 C30 1.379(4)
N5 C16 1.331(3)
C4 C5 1.389(3)
C4 C3 1.383(4)
N4 C9 1.460(3)
N4 C8 1.456(4)
C2 C3 1.370(4)
C2 C1 1.365(4)
N8 C22 1.351(3)
N8 C23 1.443(4)
N8 C24 1.451(4)
C10 C11 1.389(4)
C10 C15 1.378(4)
C17 C18 1.372(4)
C17 C16 1.379(4)
C19 C18 1.382(4)
C11 C12 1.368(4)
C26 C27 1.386(4)
C30 C29 1.388(4)
C27 C28 1.373(5)
C29 C28 1.372(5)
C13 C14 1.359(6)
C13 C12 1.368(6)
C15 C14 1.410(5)
C31 O4 1.378(6)
O1 N9 1.213(4)
O3 N9 1.212(4)
N9 O2 1.204(4)
O5 C32 1.363(7)
